data_1001381
loop_
_publ_author_name
'Jove, J'
'Cousson, A'
'Gasperin, M'

_publ_section_title
;
Synthesis and crystal structure of K~2~ U~2~ O~7~ and Moessbauer
(^237^Np) studies of K~2~ Np~2~ O~7~ and Ca Np O~4~
;
_journal_coden_ASTM JCOMAH
_journal_name_full 'Journal of the Less-Common Metals'
_journal_page_first 345
_journal_page_last 350
_journal_paper_doi 10.1016/0022-5088(88)90016-1
_journal_volume 139
_journal_year 1988
_chemical_formula_structural 'K U O3.5'
_chemical_formula_sum 'K O3.5 U'
_chemical_name_systematic 'Potassium uranium(VI) oxide (1/1/3.5)'
_space_group_IT_number 166
_symmetry_cell_setting trigonal
_symmetry_space_group_name_Hall '-R 3 2"'
_symmetry_space_group_name_H-M 'R -3 m :H'
_cell_angle_alpha 90
_cell_angle_beta 90
_cell_angle_gamma 120
_cell_formula_units_Z 3
_cell_length_a 3.96(2)
_cell_length_b 3.96(2)
_cell_length_c 19.82(4)
_cell_volume 269.2
_exptl_crystal_density_meas 6.14
_refine_ls_R_factor_all 0.0445
_cod_original_sg_symbol_H-M 'R -3 m H'
_cod_database_code 1001381

loop_
_symmetry_equiv_pos_as_xyz
x,y,z
-y,x-y,z
y-x,-x,z
-y,-x,z
x,x-y,z
y-x,y,z
-x,-y,-z
y,y-x,-z
x-y,x,-z
y,x,-z
-x,y-x,-z
x-y,-y,-z
1/3+x,2/3+y,2/3+z
2/3+x,1/3+y,1/3+z
1/3-y,2/3+x-y,2/3+z
2/3-y,1/3+x-y,1/3+z
1/3-x+y,2/3-x,2/3+z
2/3-x+y,1/3-x,1/3+z
1/3-y,2/3-x,2/3+z
2/3-y,1/3-x,1/3+z
1/3+x,2/3+x-y,2/3+z
2/3+x,1/3+x-y,1/3+z
1/3-x+y,2/3+y,2/3+z
2/3-x+y,1/3+y,1/3+z
1/3-x,2/3-y,2/3-z
2/3-x,1/3-y,1/3-z
1/3+y,2/3-x+y,2/3-z
2/3+y,1/3-x+y,1/3-z
1/3+x-y,2/3+x,2/3-z
2/3+x-y,1/3+x,1/3-z
1/3+y,2/3+x,2/3-z
2/3+y,1/3+x,1/3-z
1/3-x,2/3-x+y,2/3-z
2/3-x,1/3-x+y,1/3-z
1/3+x-y,2/3-y,2/3-z
2/3+x-y,1/3-y,1/3-z

loop_
_atom_site_label
_atom_site_type_symbol
_atom_site_symmetry_multiplicity
_atom_site_Wyckoff_symbol
_atom_site_fract_x
_atom_site_fract_y
_atom_site_fract_z
_atom_site_occupancy
_atom_site_attached_hydrogens
_atom_site_calc_flag
U1 U6+ 18 f 0.0443(3) 0. 0. 0.167 0 d
K1 K1+ 3 b 0. 0. 0.5 1. 0 d
O1 O2- 6 c 0. 0. 0.0936(8) 1. 0 d
O2 O2- 36 i 0.0412(118) -0.0640(171) 0.3429(20) 0.125 0 d

loop_
_atom_type_symbol
_atom_type_oxidation_number
U6+ 6.000
K1+ 1.000
O2- -2.000
